data_7041294
loop_
_publ_author_name
'Zhou, Xinhui'
'Chen, Qianqian'
'Liu, Baolin'
'Li, Liang'
'Yang, Tao'
'Huang, Wei'

_publ_section_title
;
 Syntheses, structures and magnetic properties of nine coordination
 polymers based on terphenyl-tetracarboxylic acid ligands.
;
_journal_issue 2
_journal_name_full 'Dalton transactions (Cambridge, England : 2003)'
_journal_page_first 430
_journal_page_last 444
_journal_paper_doi 10.1039/c6dt04270h
_journal_volume 46
_journal_year 2017
_chemical_formula_sum 'C29 H28 Co2 N2 O11'
_chemical_formula_weight 698.39
_chemical_name_systematic
; 
 ? 
;
_space_group_IT_number 15
_symmetry_cell_setting monoclinic
_symmetry_space_group_name_Hall '-C 2yc'
_symmetry_space_group_name_H-M 'C 1 2/c 1'
_atom_sites_solution_hydrogens geom
_atom_sites_solution_primary direct
_atom_sites_solution_secondary difmap
_audit_creation_method SHELXL-97
_audit_update_record
;
2015-07-25 deposited with the CCDC.
2016-11-30 downloaded from the CCDC.
;
_cell_angle_alpha 90.00
_cell_angle_beta 102.347(3)
_cell_angle_gamma 90.00
_cell_formula_units_Z 4
_cell_length_a 21.2258(19)
_cell_length_b 7.1522(5)
_cell_length_c 18.6176(15)
_cell_measurement_reflns_used 1879
_cell_measurement_temperature 100(2)
_cell_measurement_theta_max 20.9
_cell_measurement_theta_min 2.0
_cell_volume 2761.0(4)
_computing_cell_refinement SMART
_computing_data_collection 'SMART (Bruker, 2000)'
_computing_data_reduction 'SAINT (Bruker, 2000)'
_computing_molecular_graphics SHELXTL
_computing_publication_material SHELXTL
_computing_structure_refinement SHELXTL
_computing_structure_solution 'SHELXTL (Bruker, 2000)'
_diffrn_ambient_temperature 100(2)
_diffrn_measured_fraction_theta_full 0.989
_diffrn_measured_fraction_theta_max 0.989
_diffrn_measurement_device_type 'Bruker Smart Aepex CCD'
_diffrn_measurement_method 'phi and omega scans'
_diffrn_radiation_monochromator graphite
_diffrn_radiation_source 'fine-focus sealed tube'
_diffrn_radiation_type MoK\a
_diffrn_radiation_wavelength 0.71073
_diffrn_reflns_av_R_equivalents 0.0393
_diffrn_reflns_av_sigmaI/netI 0.0410
_diffrn_reflns_limit_h_max 25
_diffrn_reflns_limit_h_min -22
_diffrn_reflns_limit_k_max 8
_diffrn_reflns_limit_k_min -8
_diffrn_reflns_limit_l_max 21
_diffrn_reflns_limit_l_min -22
_diffrn_reflns_number 7368
_diffrn_reflns_theta_full 24.98
_diffrn_reflns_theta_max 24.98
_diffrn_reflns_theta_min 3.01
_exptl_absorpt_coefficient_mu 1.270
_exptl_absorpt_correction_T_max 0.8835
_exptl_absorpt_correction_T_min 0.8625
_exptl_absorpt_correction_type multi-scan
_exptl_absorpt_process_details 'SADABS; Bruker, 2000'
_exptl_crystal_colour pink
_exptl_crystal_density_diffrn 1.680
_exptl_crystal_density_method 'not measured'
_exptl_crystal_description block
_exptl_crystal_F_000 1432
_exptl_crystal_size_max 0.12
_exptl_crystal_size_mid 0.11
_exptl_crystal_size_min 0.10
_refine_diff_density_max 0.353
_refine_diff_density_min -0.497
_refine_diff_density_rms 0.069
_refine_ls_extinction_coef 0.0035(4)
_refine_ls_extinction_expression Fc^*^=kFc[1+0.001xFc^2^\l^3^/sin(2\q)]^-1/4^
_refine_ls_extinction_method SHELXL
_refine_ls_goodness_of_fit_ref 1.145
_refine_ls_hydrogen_treatment constr
_refine_ls_matrix_type full
_refine_ls_number_parameters 248
_refine_ls_number_reflns 2407
_refine_ls_number_restraints 21
_refine_ls_restrained_S_all 1.147
_refine_ls_R_factor_all 0.0458
_refine_ls_R_factor_gt 0.0347
_refine_ls_shift/su_max 0.000
_refine_ls_shift/su_mean 0.000
_refine_ls_structure_factor_coef Fsqd
_refine_ls_weighting_details 'calc w=1/[\s^2^(Fo^2^)+(0.0243P)^2^+7.3439P] where P=(Fo^2^+2Fc^2^)/3'
_refine_ls_weighting_scheme calc
_refine_ls_wR_factor_gt 0.0806
_refine_ls_wR_factor_ref 0.0863
_reflns_number_gt 1972
_reflns_number_total 2407
_reflns_threshold_expression >2sigma(I)
_cod_data_source_file c6dt04270h2.cif
_cod_data_source_block 1
_cod_depositor_comments
;
The following automatic conversions were performed:

'_symmetry_cell_setting' value 'Monoclinic' changed to 'monoclinic'
according to
/usr/data/users/saulius/crontab/automatic-downloads/rss-feeds/RSC/lib/dictionaries/cif_core.dic
dictionary named 'cif_core.dic' version 2.4.2 from 2011-04-26.

Automatic conversion script
Id: cif_fix_values 4268 2015-11-12 08:31:59Z antanas 

 Adding full bibliography for 7041290--7041299.cif.
;
_cod_original_sg_symbol_H-M C2/c
_cod_database_code 7041294

loop_
_symmetry_equiv_pos_as_xyz
'x, y, z'
'-x, y, -z+1/2'
'x+1/2, y+1/2, z'
'-x+1/2, y+1/2, -z+1/2'
'-x, -y, -z'
'x, -y, z-1/2'
'-x+1/2, -y+1/2, -z'
'x+1/2, -y+1/2, z-1/2'

loop_
_atom_site_label
_atom_site_type_symbol
_atom_site_fract_x
_atom_site_fract_y
_atom_site_fract_z
_atom_site_U_iso_or_equiv
_atom_site_adp_type
_atom_site_occupancy
_atom_site_symmetry_multiplicity
_atom_site_calc_flag
_atom_site_refinement_flags
_atom_site_disorder_assembly
_atom_site_disorder_group
Co1 Co 0.0000 1.0000 0.5000 0.00744(17) Uani 1 2 d S . .
Co2 Co 0.0000 0.5000 0.5000 0.00790(17) Uani 1 2 d S . .
C1 C 0.06534(13) 0.7380(4) 0.62578(14) 0.0122(6) Uani 1 1 d U . .
C2 C 0.10513(13) 0.7395(4) 0.70343(14) 0.0131(6) Uani 1 1 d . A .
C3 C 0.08814(13) 0.8587(4) 0.75479(14) 0.0136(6) Uani 1 1 d . . .
H3 H 0.0539 0.9412 0.7402 0.016 Uiso 1 1 calc R A .
C4 C 0.12130(13) 0.8571(4) 0.82759(14) 0.0132(6) Uani 1 1 d . A .
H4 H 0.1083 0.9354 0.8616 0.016 Uiso 1 1 calc R . .
C5 C 0.15779(14) 0.6214(4) 0.72553(14) 0.0164(6) Uani 1 1 d . . .
H5 H 0.1700 0.5413 0.6916 0.020 Uiso 1 1 calc R A .
C6 C 0.19216(13) 0.6221(4) 0.79764(14) 0.0148(6) Uani 1 1 d . A .
H6 H 0.2277 0.5440 0.8114 0.018 Uiso 1 1 calc R . .
C7 C 0.17406(13) 0.7386(4) 0.85009(14) 0.0101(6) Uani 1 1 d . . .
C8 C 0.21156(13) 0.7396(3) 0.92750(14) 0.0094(5) Uani 1 1 d . A .
C9 C 0.27862(13) 0.7316(3) 0.94133(14) 0.0102(6) Uani 1 1 d . . .
H9 H 0.2985 0.7186 0.9017 0.012 Uiso 1 1 calc R A .
C10 C 0.18279(13) 0.7578(3) 0.98850(14) 0.0081(5) Uani 1 1 d . . .
C11 C 0.11114(13) 0.7623(4) 0.98422(13) 0.0095(6) Uani 1 1 d . A .
O1 O 0.06599(9) 0.5883(3) 0.59014(9) 0.0153(4) Uani 1 1 d . A .
O2 O 0.03489(9) 0.8840(3) 0.60353(9) 0.0144(4) Uani 1 1 d . A .
O3 O 0.09105(9) 0.9165(3) 1.00353(9) 0.0133(4) Uani 1 1 d . . .
O4 O 0.07898(9) 0.6175(2) 0.96602(9) 0.0124(4) Uani 1 1 d . . .
O5 O 0.01443(10) 0.7492(3) 0.43816(10) 0.0181(5) Uani 0.50 1 d PU A .
O5W O 0.01443(10) 0.7492(3) 0.43816(10) 0.0181(5) Uani 0.50 1 d P A 1
H5WA H 0.0524 0.7491 0.4303 0.022 Uiso 0.50 1 d PR A 1
H5WB H -0.0121 0.7491 0.3969 0.022 Uiso 0.50 1 d PR A 1
C12 C 0.0600(3) 0.6300(9) 0.3165(3) 0.0212(13) Uani 0.50 1 d P A -1
H12A H 0.0842 0.6522 0.3655 0.025 Uiso 0.50 1 d PR A -1
H12B H 0.0793 0.6970 0.2821 0.025 Uiso 0.50 1 d PR A -1
H12C H 0.0599 0.4986 0.3059 0.025 Uiso 0.50 1 d PR A -1
C13 C -0.0486(3) 0.6870(9) 0.2373(3) 0.0212(13) Uani 0.50 1 d P A -1
H13A H -0.0499 0.5618 0.2184 0.025 Uiso 0.50 1 d PR A -1
H13B H -0.0322 0.7699 0.2051 0.025 Uiso 0.50 1 d PR A -1
H13C H -0.0913 0.7252 0.2403 0.025 Uiso 0.50 1 d PR A -1
C14 C -0.0270(3) 0.7490(7) 0.3681(3) 0.0174(12) Uani 0.50 1 d PU A -1
C15 C -0.0897(4) 0.7635(11) 0.3398(5) 0.0463(19) Uani 0.50 1 d PU A -1
H15A H -0.1065 0.8739 0.3583 0.056 Uiso 0.50 1 d PR A -1
H15B H -0.1117 0.6556 0.3528 0.056 Uiso 0.50 1 d PR A -1
H15C H -0.0961 0.7715 0.2873 0.056 Uiso 0.50 1 d PR A -1
N1 N -0.0064(2) 0.6938(6) 0.3100(2) 0.0153(10) Uani 0.50 1 d P A -1
N2 N 0.2399(3) 0.2539(10) 0.9829(3) 0.0191(19) Uani 0.50 1 d PU B -2
O6 O 0.1361(2) 0.2520(5) 0.9171(2) 0.0180(9) Uani 0.50 1 d P B -2
C16 C 0.1763(3) 0.2661(8) 0.9763(3) 0.0206(13) Uani 0.50 1 d P B -2
H16 H 0.1604 0.2848 1.0186 0.025 Uiso 0.50 1 d PR B -2
C17 C 0.2687(3) 0.2222(8) 0.9194(4) 0.0273(15) Uani 0.50 1 d P B -2
H17A H 0.2351 0.2023 0.8765 0.033 Uiso 0.50 1 d PR B -2
H17B H 0.2962 0.1144 0.9278 0.033 Uiso 0.50 1 d PR B -2
H17C H 0.2935 0.3300 0.9121 0.033 Uiso 0.50 1 d PR B -2
C18 C 0.2844(4) 0.2657(10) 1.0531(5) 0.031(2) Uani 0.50 1 d P B -2
H18A H 0.2619 0.3055 1.0901 0.037 Uiso 0.50 1 d PR B -2
H18B H 0.3173 0.3551 1.0494 0.037 Uiso 0.50 1 d PR B -2
H18C H 0.3038 0.1459 1.0663 0.037 Uiso 0.50 1 d PR B -2

loop_
_atom_site_aniso_label
_atom_site_aniso_U_11
_atom_site_aniso_U_22
_atom_site_aniso_U_33
_atom_site_aniso_U_23
_atom_site_aniso_U_13
_atom_site_aniso_U_12
Co1 0.0049(3) 0.0090(3) 0.0086(3) 0.00169(18) 0.00183(19) -0.0003(2)
Co2 0.0050(3) 0.0093(3) 0.0093(3) -0.00019(18) 0.00138(19) 0.0006(2)
C1 0.0058(13) 0.0208(14) 0.0109(12) 0.0023(11) 0.0040(10) -0.0045(12)
C2 0.0102(15) 0.0183(14) 0.0103(12) 0.0028(10) 0.0010(11) -0.0058(12)
C3 0.0075(14) 0.0186(15) 0.0138(12) 0.0037(11) 0.0004(10) 0.0013(12)
C4 0.0127(15) 0.0140(14) 0.0132(12) -0.0005(10) 0.0034(11) 0.0000(12)
C5 0.0152(15) 0.0233(15) 0.0110(12) -0.0016(11) 0.0038(11) 0.0022(13)
C6 0.0098(14) 0.0202(15) 0.0140(12) 0.0011(11) 0.0016(11) 0.0044(12)
C7 0.0070(14) 0.0136(13) 0.0099(12) 0.0007(10) 0.0022(10) -0.0038(11)
C8 0.0109(14) 0.0067(12) 0.0107(12) -0.0002(9) 0.0024(11) 0.0002(11)
C9 0.0114(15) 0.0103(13) 0.0103(12) 0.0000(10) 0.0057(11) -0.0008(11)
C10 0.0088(14) 0.0047(12) 0.0113(12) 0.0007(9) 0.0035(10) 0.0023(11)
C11 0.0106(14) 0.0127(14) 0.0053(11) 0.0039(10) 0.0017(10) 0.0016(12)
O1 0.0093(10) 0.0237(11) 0.0115(9) -0.0016(8) -0.0007(7) 0.0009(9)
O2 0.0123(10) 0.0202(10) 0.0093(8) 0.0028(8) -0.0009(7) -0.0031(9)
O3 0.0071(10) 0.0132(10) 0.0185(9) -0.0038(8) 0.0005(7) 0.0011(8)
O4 0.0075(10) 0.0110(10) 0.0189(9) -0.0004(7) 0.0034(7) -0.0025(8)
O5 0.0271(12) 0.0135(10) 0.0186(10) -0.0011(8) 0.0158(9) -0.0013(9)
O5W 0.0271(12) 0.0135(10) 0.0186(10) -0.0011(8) 0.0158(9) -0.0013(9)
C12 0.023(4) 0.023(3) 0.022(3) 0.005(3) 0.013(3) 0.009(3)
C13 0.031(4) 0.022(3) 0.010(3) -0.002(2) 0.003(2) -0.002(3)
C14 0.028(3) 0.011(3) 0.013(2) 0.002(2) 0.007(2) -0.005(3)
C15 0.044(3) 0.044(4) 0.050(4) 0.003(3) 0.008(3) 0.000(3)
N1 0.022(3) 0.013(2) 0.012(2) -0.0011(18) 0.0056(19) -0.002(2)
N2 0.018(4) 0.018(2) 0.019(5) -0.002(4) -0.001(3) -0.002(3)
O6 0.015(2) 0.018(2) 0.020(2) -0.0017(16) 0.0021(17) 0.0001(17)
C16 0.030(4) 0.014(3) 0.020(3) 0.002(2) 0.010(3) 0.001(3)
C17 0.031(4) 0.018(3) 0.040(4) 0.004(3) 0.022(3) 0.002(3)
C18 0.032(5) 0.015(4) 0.043(6) 0.002(3) 0.003(5) -0.003(3)

loop_
_atom_type_symbol
_atom_type_description
_atom_type_scat_dispersion_real
_atom_type_scat_dispersion_imag
_atom_type_scat_source
C C 0.0033 0.0016 'International Tables Vol C Tables 4.2.6.8 and 6.1.1.4'
H H 0.0000 0.0000 'International Tables Vol C Tables 4.2.6.8 and 6.1.1.4'
Co Co 0.3494 0.9721 'International Tables Vol C Tables 4.2.6.8 and 6.1.1.4'
N N 0.0061 0.0033 'International Tables Vol C Tables 4.2.6.8 and 6.1.1.4'
O O 0.0106 0.0060 'International Tables Vol C Tables 4.2.6.8 and 6.1.1.4'

loop_
_geom_angle_atom_site_label_1
_geom_angle_atom_site_label_2
_geom_angle_atom_site_label_3
_geom_angle
_geom_angle_site_symmetry_1
_geom_angle_site_symmetry_3
O3 Co1 O3 180.00(10) 2_556 6_575
O3 Co1 O2 93.50(7) 2_556 .
O3 Co1 O2 86.50(7) 6_575 .
O3 Co1 O2 86.50(7) 2_556 5_576
O3 Co1 O2 93.50(7) 6_575 5_576
O2 Co1 O2 180.0 . 5_576
O3 Co1 O5W 91.09(8) 2_556 5_576
O3 Co1 O5W 88.91(8) 6_575 5_576
O2 Co1 O5W 84.36(7) . 5_576
O2 Co1 O5W 95.64(7) 5_576 5_576
O3 Co1 O5 91.09(8) 2_556 5_576
O3 Co1 O5 88.91(8) 6_575 5_576
O2 Co1 O5 84.36(7) . 5_576
O2 Co1 O5 95.64(7) 5_576 5_576
O5W Co1 O5 0.00(12) 5_576 5_576
O3 Co1 O5 88.91(8) 2_556 .
O3 Co1 O5 91.09(8) 6_575 .
O2 Co1 O5 95.64(7) . .
O2 Co1 O5 84.36(7) 5_576 .
O5W Co1 O5 180.0 5_576 .
O5 Co1 O5 180.0 5_576 .
O1 Co2 O1 180.0 . 5_566
O1 Co2 O4 94.62(7) . 2_556
O1 Co2 O4 85.38(7) 5_566 2_556
O1 Co2 O4 85.38(7) . 6_565
O1 Co2 O4 94.62(7) 5_566 6_565
O4 Co2 O4 180.00(8) 2_556 6_565
O1 Co2 O5W 88.15(8) . 5_566
O1 Co2 O5W 91.85(8) 5_566 5_566
O4 Co2 O5W 87.51(7) 2_556 5_566
O4 Co2 O5W 92.49(7) 6_565 5_566
O1 Co2 O5 88.15(8) . 5_566
O1 Co2 O5 91.85(8) 5_566 5_566
O4 Co2 O5 87.51(7) 2_556 5_566
O4 Co2 O5 92.49(7) 6_565 5_566
O5W Co2 O5 0.00(12) 5_566 5_566
O1 Co2 O5 91.85(8) . .
O1 Co2 O5 88.15(8) 5_566 .
O4 Co2 O5 92.49(7) 2_556 .
O4 Co2 O5 87.51(7) 6_565 .
O5W Co2 O5 180.000(1) 5_566 .
O5 Co2 O5 180.000(1) 5_566 .
O2 C1 O1 126.7(2) . .
O2 C1 C2 117.0(2) . .
O1 C1 C2 116.3(2) . .
C3 C2 C5 118.7(2) . .
C3 C2 C1 119.4(2) . .
C5 C2 C1 121.9(2) . .
C2 C3 C4 121.1(3) . .
C2 C3 H3 119.4 . .
C4 C3 H3 119.4 . .
C3 C4 C7 120.3(2) . .
C3 C4 H4 119.8 . .
C7 C4 H4 119.8 . .
C6 C5 C2 120.5(3) . .
C6 C5 H5 119.7 . .
C2 C5 H5 119.7 . .
C5 C6 C7 120.9(3) . .
C5 C6 H6 119.6 . .
C7 C6 H6 119.6 . .
C4 C7 C6 118.3(2) . .
C4 C7 C8 121.0(2) . .
C6 C7 C8 120.6(2) . .
C9 C8 C10 117.3(2) . .
C9 C8 C7 119.5(2) . .
C10 C8 C7 123.2(2) . .
C10 C9 C8 123.1(2) 7_567 .
C10 C9 H9 118.5 7_567 .
C8 C9 H9 118.5 . .
C9 C10 C8 119.6(3) 7_567 .
C9 C10 C11 115.8(2) 7_567 .
C8 C10 C11 124.6(2) . .
O4 C11 O3 127.2(3) . .
O4 C11 C10 119.0(2) . .
O3 C11 C10 113.7(2) . .
C1 O1 Co2 127.72(17) . .
C1 O2 Co1 134.03(17) . .
C11 O3 Co1 129.14(17) . 2_556
C11 O4 Co2 132.81(17) . 2_556
C14 O5 Co2 111.0(2) . .
C14 O5 Co1 111.0(3) . .
Co2 O5 Co1 109.95(8) . .
C14 O5 H5WA 105.5 . .
Co2 O5 H5WA 109.7 . .
Co1 O5 H5WA 109.7 . .
Co2 O5 H5WB 109.7 . .
Co1 O5 H5WB 109.7 . .
H5WA O5 H5WB 108.2 . .
N1 C12 H12A 109.7 . .
N1 C12 H12B 109.4 . .
H12A C12 H12B 109.5 . .
N1 C12 H12C 109.3 . .
H12A C12 H12C 109.5 . .
H12B C12 H12C 109.5 . .
N1 C13 H13A 109.6 . .
N1 C13 H13B 109.1 . .
H13A C13 H13B 109.5 . .
N1 C13 H13C 109.7 . .
H13A C13 H13C 109.5 . .
H13B C13 H13C 109.5 . .
N1 C14 C15 100.4(6) . .
N1 C14 O5 120.7(5) . .
C15 C14 O5 138.0(6) . .
N1 C14 H5WB 124.5 . .
C15 C14 H5WB 133.9 . .
C14 C15 H15A 109.9 . .
C14 C15 H15B 109.8 . .
H15A C15 H15B 109.5 . .
C14 C15 H15C 108.8 . .
H15A C15 H15C 109.5 . .
H15B C15 H15C 109.5 . .
C14 N1 C13 122.0(5) . .
C14 N1 C12 120.8(5) . .
C13 N1 C12 117.2(5) . .
C16 N2 C18 122.2(6) . .
C16 N2 C17 121.8(6) . .
C18 N2 C17 116.0(7) . .
O6 C16 N2 124.4(6) . .
O6 C16 H16 117.2 . .
N2 C16 H16 118.4 . .
N2 C17 H17A 109.5 . .
N2 C17 H17B 109.9 . .
H17A C17 H17B 109.5 . .
N2 C17 H17C 109.1 . .
H17A C17 H17C 109.5 . .
H17B C17 H17C 109.5 . .
N2 C18 H18A 109.8 . .
N2 C18 H18B 108.6 . .
H18A C18 H18B 109.5 . .
N2 C18 H18C 110.0 . .
H18A C18 H18C 109.5 . .
H18B C18 H18C 109.5 . .

loop_
_geom_bond_atom_site_label_1
_geom_bond_atom_site_label_2
_geom_bond_distance
_geom_bond_site_symmetry_2
Co1 O3 2.0104(18) 2_556
Co1 O3 2.0104(18) 6_575
Co1 O2 2.0837(17) .
Co1 O2 2.0837(17) 5_576
Co1 O5W 2.1880(18) 5_576
Co1 O5 2.1880(18) 5_576
Co1 O5 2.1880(18) .
Co2 O1 2.0424(17) .
Co2 O1 2.0424(17) 5_566
Co2 O4 2.0906(18) 2_556
Co2 O4 2.0906(18) 6_565
Co2 O5W 2.1789(18) 5_566
Co2 O5 2.1789(18) 5_566
Co2 O5 2.1789(18) .
C1 O2 1.251(3) .
C1 O1 1.261(3) .
C1 C2 1.510(3) .
C2 C3 1.385(4) .
C2 C5 1.391(4) .
C3 C4 1.387(4) .
C3 H3 0.9300 .
C4 C7 1.396(4) .
C4 H4 0.9300 .
C5 C6 1.384(4) .
C5 H5 0.9300 .
C6 C7 1.399(4) .
C6 H6 0.9300 .
C7 C8 1.490(3) .
C8 C9 1.393(4) .
C8 C10 1.406(4) .
C9 C10 1.388(4) 7_567
C9 H9 0.9300 .
C10 C9 1.388(4) 7_567
C10 C11 1.506(4) .
C11 O4 1.247(3) .
C11 O3 1.262(3) .
O3 Co1 2.0104(18) 2_556
O4 Co2 2.0906(18) 2_556
O5 C14 1.409(6) .
O5 H5WA 0.8500 .
O5 H5WB 0.8499 .
C12 N1 1.461(8) .
C12 H12A 0.9600 .
C12 H12B 0.9600 .
C12 H12C 0.9600 .
C13 N1 1.456(7) .
C13 H13A 0.9600 .
C13 H13B 0.9600 .
C13 H13C 0.9600 .
C14 N1 1.311(7) .
C14 C15 1.325(10) .
C14 H5WB 0.5617 .
C15 H15A 0.9600 .
C15 H15B 0.9600 .
C15 H15C 0.9600 .
N2 C16 1.333(10) .
N2 C18 1.442(12) .
N2 C17 1.459(9) .
O6 C16 1.245(7) .
C16 H16 0.9300 .
C17 H17A 0.9600 .
C17 H17B 0.9600 .
C17 H17C 0.9600 .
C18 H18A 0.9600 .
C18 H18B 0.9600 .
C18 H18C 0.9600 .
